data_1509692
loop_
_publ_author_name
'Standke, B.'
'Jansen, M.'

_publ_section_title
;
 Darstellung und Kristallstruktur von Ag2 O3
;
_journal_name_full 'Zeitschrift fuer Anorganische und Allgemeine Chemie'
_journal_page_first 39
_journal_page_last 46
_journal_paper_doi 10.1002/zaac.19865350406
_journal_volume 535
_journal_year 1986
_chemical_formula_sum 'Ag2 O3'
_space_group_IT_number 43
_symmetry_space_group_name_Hall 'F 2 -2d'
_symmetry_space_group_name_H-M 'F d d 2'
_cell_angle_alpha 90
_cell_angle_beta 90
_cell_angle_gamma 90
_cell_formula_units_Z 8
_cell_length_a 12.869
_cell_length_b 10.49
_cell_length_c 3.6638
_cell_volume 494.598
_citation_journal_id_ASTM ZAACAB
_cod_data_source_file silver2-3_153.cif
_cod_data_source_block Ag2O3
_cod_original_cell_volume 494.5977
_cod_database_code 1509692

loop_
_symmetry_equiv_pos_as_xyz
x,y,z
-x,-y,z
-x+1/4,y+1/4,z+1/4
x+3/4,-y+3/4,z+1/4
x,y+1/2,z+1/2
-x,-y+1/2,z+1/2
-x+1/4,y+3/4,z+3/4
x+3/4,-y+5/4,z+3/4
x+1/2,y,z+1/2
-x+1/2,-y,z+1/2
-x+3/4,y+1/4,z+3/4
x+5/4,-y+3/4,z+3/4
x+1/2,y+1/2,z
-x+1/2,-y+1/2,z
-x+3/4,y+3/4,z+1/4
x+5/4,-y+5/4,z+1/4

loop_
_atom_site_label
_atom_site_type_symbol
_atom_site_fract_x
_atom_site_fract_y
_atom_site_fract_z
_atom_site_occupancy
_atom_site_U_iso_or_equiv
O2 O-2 0 0 0.8402 1 0.0
Ag1 Ag+3 -0.0467 0.1325 0.5 1 0.0
O1 O-2 0.083 0.2333 0.6153 1 0.0
